data_2202169
loop_
_publ_author_name
'Sema \"Ozt\"urk'
'Mehmet Akkurt'
'Ebubek\'ir Tepe'
'Frank W. Heinemann'
'Al\'iye (Alayl\?i) Altunda\,s'
'Yunus Kara'

_publ_section_title 1-(12-Benzoyl-10-oxa-12-azatetracyclo[6.3.1.0^2,7^.0^9,11^]dodeca-2,4,6-trien-1-yl)ethan-1-one
_journal_issue 5
_journal_name_full 'Acta Crystallographica Section E'
_journal_page_first o635
_journal_page_last o637
_journal_paper_doi 10.1107/S1600536803007827
_journal_volume 59
_journal_year 2003
_chemical_formula_iupac 'C19 H15 N O3'
_chemical_formula_moiety 'C19 H15 N O3'
_chemical_formula_sum 'C19 H15 N O3'
_chemical_formula_weight 305.32
_chemical_name_systematic
;
1-(12-benzoyl-10-oxa-12-azatetracyclo[6.3.1.0^2,7^.0^9,11^]
dodeca-2,4,6-trien-1-yl)ethan-1-one
;
_space_group_IT_number 19
_symmetry_cell_setting orthorhombic
_symmetry_space_group_name_Hall 'P 2ac 2ab'
_symmetry_space_group_name_H-M 'P 21 21 21'
_atom_sites_solution_hydrogens geom
_atom_sites_solution_primary direct
_atom_sites_solution_secondary difmap
_cell_angle_alpha 90
_cell_angle_beta 90
_cell_angle_gamma 90
_cell_formula_units_Z 4
_cell_length_a 7.8290(10)
_cell_length_b 13.8740(10)
_cell_length_c 14.0790(10)
_cell_measurement_reflns_used 74
_cell_measurement_temperature 298(2)
_cell_measurement_theta_max 15.00
_cell_measurement_theta_min 2.9
_cell_volume 1529.3(2)
_computing_cell_refinement XSCANS
_computing_data_collection 'XSCANS (Bruker, 1999)'
_computing_data_reduction XSCANS
_computing_molecular_graphics 'ORTEP-3 for Windows (Farrugia, 1997)'
_computing_publication_material 'WinGX (Farrugia, 1999)'
_computing_structure_refinement 'SHELXL97 (Sheldrick, 1997)'
_computing_structure_solution 'SHELXS97 (Sheldrick, 1997)'
_diffrn_ambient_temperature 298(2)
_diffrn_measured_fraction_theta_full 1.000
_diffrn_measured_fraction_theta_max 1.000
_diffrn_measurement_device_type 'Siemens P4'
_diffrn_measurement_method 'profile data from \w'
_diffrn_radiation_monochromator graphite
_diffrn_radiation_source 'fine-focus sealed tube'
_diffrn_radiation_type MoK\a
_diffrn_radiation_wavelength 0.71073
_diffrn_reflns_av_R_equivalents 0.0366
_diffrn_reflns_av_sigmaI/netI 0.0449
_diffrn_reflns_limit_h_max 10
_diffrn_reflns_limit_h_min -10
_diffrn_reflns_limit_k_max 18
_diffrn_reflns_limit_k_min -18
_diffrn_reflns_limit_l_max 18
_diffrn_reflns_limit_l_min -18
_diffrn_reflns_number 4236
_diffrn_reflns_reduction_process ' ?'
_diffrn_reflns_theta_full 27.99
_diffrn_reflns_theta_max 27.99
_diffrn_reflns_theta_min 2.06
_diffrn_standards_decay_% <1
_diffrn_standards_interval_count 100
_diffrn_standards_number 3
_exptl_absorpt_coefficient_mu 0.090
_exptl_absorpt_correction_type none
_exptl_crystal_colour colourless
_exptl_crystal_density_diffrn 1.326
_exptl_crystal_density_method 'Not Measured'
_exptl_crystal_description block
_exptl_crystal_F_000 640
_exptl_crystal_size_max 0.55
_exptl_crystal_size_mid 0.50
_exptl_crystal_size_min 0.40
_refine_diff_density_max 0.158
_refine_diff_density_min -0.153
_refine_ls_extinction_coef 0.024(2)
_refine_ls_extinction_expression FC^*^=KFC[1+0.001XFC^2^\L^3^/SIN(2\Q)]^-1/4^
_refine_ls_extinction_method shelxl
_refine_ls_goodness_of_fit_ref 0.977
_refine_ls_hydrogen_treatment refxyz
_refine_ls_matrix_type full
_refine_ls_number_parameters 254
_refine_ls_number_reflns 2118
_refine_ls_number_restraints 0
_refine_ls_restrained_S_all 0.977
_refine_ls_R_factor_all 0.0574
_refine_ls_R_factor_gt 0.0385
_refine_ls_shift/su_max <0.001
_refine_ls_shift/su_mean 0.000
_refine_ls_structure_factor_coef Fsqd
_refine_ls_weighting_details 'calc w = 1/[\s^2^(Fo^2^)+(0.0518P)^2^+0.0258P] where P = (Fo^2^+2Fc^2^)/3'
_refine_ls_weighting_scheme calc
_refine_ls_wR_factor_gt 0.0877
_refine_ls_wR_factor_ref 0.0970
_reflns_number_gt 1622
_reflns_number_total 2118
_reflns_threshold_expression I>2\s(I)
_cod_data_source_file su6017.cif
_cod_data_source_block 4
_cod_depositor_comments
;
The following automatic conversions were performed:
'_symmetry_cell_setting' value 'Orthorhombic' changed to 'orthorhombic'
according to '/home/saulius/struct/CIF-dictionaries/cif_core.dic'
dictionary named 'cif_core.dic' version 2.4.1 from 2010-06-29.

Automatic conversion script
Id: cif_fix_enum 1527 2010-12-29 10:47:43Z saulius 

The following automatic conversions were performed:

'_symmetry_cell_setting' value 'Orthorhombic' changed to
'orthorhombic' according to
/home/saulius/struct/CIF-dictionaries/cif_core.dic dictionary named
'cif_core.dic' version 2.4.1 from 2010-06-29.

Automatic conversion script
Id: cif_fix_values 1715 2011-07-08 13:25:40Z adriana 
;
_cod_database_code 2202169

loop_
_symmetry_equiv_pos_as_xyz
x,y,z
1/2-x,-y,1/2+z
1/2+x,1/2-y,-z
-x,1/2+y,1/2-z

loop_
_atom_site_aniso_label
_atom_site_aniso_U_11
_atom_site_aniso_U_22
_atom_site_aniso_U_33
_atom_site_aniso_U_12
_atom_site_aniso_U_13
_atom_site_aniso_U_23
O1 0.0522(11) 0.0525(9) 0.0352(8) 0.0041(9) -0.0024(8) 0.0025(8)
O2 0.0308(8) 0.0524(10) 0.0655(12) -0.0052(8) -0.0019(9) -0.0158(10)
O3 0.0269(9) 0.0694(13) 0.0902(15) 0.0032(10) -0.0029(10) -0.0055(12)
N1 0.0225(8) 0.0311(9) 0.0397(9) -0.0005(8) 0.0013(8) -0.0003(8)
C1 0.0341(11) 0.0310(11) 0.0380(12) 0.0015(10) -0.0024(10) 0.0014(9)
C2 0.0518(16) 0.0461(14) 0.0407(13) 0.0024(13) 0.0055(13) -0.0024(11)
C3 0.076(2) 0.0554(16) 0.0365(13) -0.0025(16) 0.0028(15) -0.0050(13)
C4 0.073(2) 0.0508(15) 0.0458(15) -0.0095(16) -0.0168(15) -0.0068(13)
C5 0.0473(16) 0.0392(12) 0.0516(15) -0.0106(13) -0.0091(13) 0.0016(12)
C6 0.0338(12) 0.0291(10) 0.0395(11) -0.0013(10) -0.0018(10) 0.0003(9)
C7 0.0289(11) 0.0323(11) 0.0406(12) -0.0053(10) 0.0031(11) 0.0002(9)
C8 0.0443(14) 0.0363(11) 0.0393(13) -0.0022(11) 0.0027(11) 0.0052(10)
C9 0.0371(12) 0.0378(12) 0.0371(11) 0.0070(11) -0.0008(11) 0.0013(10)
C10 0.0268(10) 0.0345(11) 0.0367(11) 0.0022(9) -0.0023(10) 0.0008(10)
C12 0.0275(10) 0.0322(11) 0.0428(12) 0.0006(9) -0.0027(10) -0.0005(10)
C13 0.0314(11) 0.0316(10) 0.0407(12) -0.0041(10) 0.0020(10) -0.0014(10)
C14 0.0325(11) 0.0418(12) 0.0543(15) -0.0008(10) -0.0031(12) -0.0073(13)
C15 0.0327(13) 0.0477(14) 0.078(2) 0.0022(12) 0.0060(15) -0.0056(14)
C16 0.0526(17) 0.0448(14) 0.074(2) 0.0009(14) 0.0262(17) -0.0079(14)
C17 0.064(2) 0.0501(15) 0.0505(16) -0.0044(15) 0.0143(15) -0.0050(13)
C18 0.0436(14) 0.0411(12) 0.0462(13) -0.0030(12) 0.0023(12) -0.0008(11)
C19 0.0324(12) 0.0461(13) 0.0407(13) -0.0026(11) 0.0018(11) -0.0057(11)
C20 0.0481(16) 0.0652(19) 0.0640(19) -0.0174(16) 0.0103(16) 0.0128(16)

loop_
_atom_site_label
_atom_site_fract_x
_atom_site_fract_y
_atom_site_fract_z
_atom_site_U_iso_or_equiv
_atom_site_thermal_displace_type
_atom_site_calc_flag
_atom_site_refinement_flags
_atom_site_occupancy
_atom_site_type_symbol
O1 0.0696(2) 0.54500(13) 0.29867(11) 0.0466(5) Uani . . 1.000 O
O2 0.1501(2) 0.75829(13) 0.25304(14) 0.0496(6) Uani . . 1.000 O
O3 0.4341(2) 0.61882(15) 0.13589(16) 0.0622(7) Uani . . 1.000 O
N1 -0.0147(2) 0.65772(13) 0.16517(13) 0.0311(5) Uani . . 1.000 N
C1 0.0556(3) 0.55410(15) 0.04436(15) 0.0344(7) Uani . . 1.000 C
C2 0.1223(4) 0.5242(2) -0.04162(18) 0.0462(8) Uani . . 1.000 C
C3 0.0123(5) 0.4785(2) -0.10461(19) 0.0560(10) Uani . . 1.000 C
C4 -0.1583(5) 0.4637(2) -0.0821(2) 0.0565(10) Uani . . 1.000 C
C5 -0.2241(4) 0.4948(2) 0.0043(2) 0.0460(8) Uani . . 1.000 C
C6 -0.1165(3) 0.53988(15) 0.06707(16) 0.0341(6) Uani . . 1.000 C
C7 -0.1385(3) 0.57656(16) 0.16771(17) 0.0339(7) Uani . . 1.000 C
C8 -0.0412(3) 0.50225(18) 0.22773(17) 0.0400(7) Uani . . 1.000 C
C9 0.1376(3) 0.51918(17) 0.20596(17) 0.0373(7) Uani . . 1.000 C
C10 0.1357(3) 0.60134(16) 0.13219(15) 0.0327(6) Uani . . 1.000 C
C12 0.0093(3) 0.72405(16) 0.23758(16) 0.0342(6) Uani . . 1.000 C
C13 -0.1456(3) 0.75679(16) 0.29036(17) 0.0346(6) Uani . . 1.000 C
C14 -0.3033(3) 0.76940(19) 0.2479(2) 0.0429(7) Uani . . 1.000 C
C15 -0.4419(4) 0.7999(2) 0.3016(2) 0.0528(9) Uani . . 1.000 C
C16 -0.4211(4) 0.8172(2) 0.3973(2) 0.0571(10) Uani . . 1.000 C
C17 -0.2644(4) 0.8070(2) 0.4392(2) 0.0549(10) Uani . . 1.000 C
C18 -0.1244(4) 0.77794(19) 0.38645(18) 0.0436(8) Uani . . 1.000 C
C19 0.3002(3) 0.65500(18) 0.11263(17) 0.0397(7) Uani . . 1.000 C
C20 0.2912(4) 0.7467(3) 0.0562(2) 0.0591(10) Uani . . 1.000 C
H2 0.243(5) 0.530(2) -0.052(2) 0.0800 Uiso . . 1.000 H
H3 0.055(5) 0.461(2) -0.167(2) 0.0800 Uiso . . 1.000 H
H4 -0.231(5) 0.433(3) -0.132(3) 0.0800 Uiso . . 1.000 H
H5 -0.355(5) 0.490(2) 0.025(2) 0.0800 Uiso . . 1.000 H
H7 -0.256(5) 0.592(2) 0.189(2) 0.0800 Uiso . . 1.000 H
H8 -0.094(5) 0.440(3) 0.243(2) 0.0800 Uiso . . 1.000 H
H9 0.228(4) 0.473(3) 0.203(2) 0.0800 Uiso . . 1.000 H
H14 -0.322(4) 0.758(2) 0.181(2) 0.0800 Uiso . . 1.000 H
H15 -0.551(5) 0.817(2) 0.265(2) 0.0800 Uiso . . 1.000 H
H16 -0.517(5) 0.839(2) 0.433(2) 0.0800 Uiso . . 1.000 H
H17 -0.245(5) 0.821(2) 0.506(3) 0.0800 Uiso . . 1.000 H
H18 -0.008(4) 0.774(3) 0.414(2) 0.0800 Uiso . . 1.000 H
H20A 0.181(5) 0.768(3) 0.045(2) 0.0800 Uiso . . 1.000 H
H20B 0.341(5) 0.736(3) 0.003(3) 0.0800 Uiso . . 1.000 H
H20C 0.383(5) 0.796(2) 0.082(2) 0.0800 Uiso . . 1.000 H

loop_
_atom_type_symbol
_atom_type_description
_atom_type_scat_dispersion_real
_atom_type_scat_dispersion_imag
_atom_type_scat_source
O O 0.0106 0.0060 'International Tables Vol C Tables 4.2.6.8 and 6.1.1.4'
N N 0.0061 0.0033 'International Tables Vol C Tables 4.2.6.8 and 6.1.1.4'
H H 0.0000 0.0000 'International Tables Vol C Tables 4.2.6.8 and 6.1.1.4'
C C 0.0033 0.0016 'International Tables Vol C Tables 4.2.6.8 and 6.1.1.4'

loop_
_geom_angle_atom_site_label_1
_geom_angle_atom_site_label_2
_geom_angle_atom_site_label_3
_geom_angle
_geom_angle_publ_flag
C8 O1 C9 60.00(15) yes
C7 N1 C10 97.20(16) yes
C7 N1 C12 125.01(18) yes
C10 N1 C12 118.12(17) yes
C2 C1 C6 121.5(2) no
C2 C1 C10 132.8(2) no
C6 C1 C10 105.66(18) no
C1 C2 C3 117.5(3) no
C2 C3 C4 121.2(3) no
C3 C4 C5 120.7(3) no
C4 C5 C6 118.5(3) no
C1 C6 C5 120.6(2) no
C1 C6 C7 106.01(19) no
C5 C6 C7 133.3(2) no
N1 C7 C6 99.08(18) yes
N1 C7 C8 101.45(18) yes
C6 C7 C8 103.46(18) no
O1 C8 C7 113.66(19) yes
O1 C8 C9 60.16(15) yes
C7 C8 C9 104.7(2) no
O1 C9 C8 59.84(15) yes
O1 C9 C10 114.76(19) yes
C8 C9 C10 104.62(19) no
N1 C10 C1 98.78(17) yes
N1 C10 C9 100.72(17) yes
N1 C10 C19 118.15(19) yes
C1 C10 C9 103.36(18) no
C1 C10 C19 114.31(18) no
C9 C10 C19 118.56(19) no
O2 C12 N1 120.8(2) yes
O2 C12 C13 121.8(2) yes
N1 C12 C13 117.25(19) yes
C12 C13 C14 123.3(2) no
C12 C13 C18 116.8(2) no
C14 C13 C18 119.9(2) no
C13 C14 C15 120.1(3) no
C14 C15 C16 119.5(3) no
C15 C16 C17 120.6(3) no
C16 C17 C18 120.6(3) no
C13 C18 C17 119.2(3) no
O3 C19 C10 119.0(2) yes
O3 C19 C20 122.4(2) yes
C10 C19 C20 118.2(2) no
C1 C2 H2 118.7(17) no
C3 C2 H2 123.5(17) no
C2 C3 H3 119(2) no
C4 C3 H3 120(2) no
C3 C4 H4 117(2) no
C5 C4 H4 122(2) no
C4 C5 H5 125.1(16) no
C6 C5 H5 116.2(16) no
N1 C7 H7 116.7(17) no
C6 C7 H7 117.4(17) no
C8 C7 H7 116.1(16) no
O1 C8 H8 117.5(18) no
C7 C8 H8 120(2) no
C9 C8 H8 126(2) no
O1 C9 H9 118.4(17) no
C8 C9 H9 128(2) no
C10 C9 H9 118(2) no
C13 C14 H14 122.4(19) no
C15 C14 H14 117.5(19) no
C14 C15 H15 116.6(18) no
C16 C15 H15 123.3(17) no
C15 C16 H16 119(2) no
C17 C16 H16 121(2) no
C16 C17 H17 122(2) no
C18 C17 H17 117(2) no
C13 C18 H18 118.5(17) no
C17 C18 H18 122.3(18) no
C19 C20 H20A 114(2) no
C19 C20 H20B 107(3) no
C19 C20 H20C 109.6(16) no
H20A C20 H20B 109(3) no
H20A C20 H20C 119(3) no
H20B C20 H20C 96(3) no

loop_
_geom_bond_atom_site_label_1
_geom_bond_atom_site_label_2
_geom_bond_site_symmetry_1
_geom_bond_site_symmetry_2
_geom_bond_distance
_geom_bond_publ_flag
O1 C8 . . 1.450(3) yes
O1 C9 . . 1.454(3) yes
O2 C12 . . 1.220(3) yes
O3 C19 . . 1.208(3) yes
N1 C7 . . 1.486(3) yes
N1 C10 . . 1.488(3) yes
N1 C12 . . 1.386(3) yes
C1 C2 . . 1.382(3) no
C1 C6 . . 1.399(3) no
C1 C10 . . 1.534(3) no
C2 C3 . . 1.389(4) no
C3 C4 . . 1.388(5) no
C4 C5 . . 1.390(4) no
C5 C6 . . 1.372(4) no
C6 C7 . . 1.515(3) no
C7 C8 . . 1.535(3) no
C8 C9 . . 1.452(3) no
C9 C10 . . 1.542(3) no
C10 C19 . . 1.513(3) no
C12 C13 . . 1.493(3) no
C13 C14 . . 1.383(3) no
C13 C18 . . 1.394(3) no
C14 C15 . . 1.389(4) no
C15 C16 . . 1.378(4) no
C16 C17 . . 1.369(4) no
C17 C18 . . 1.384(4) no
C19 C20 . . 1.502(5) no
C2 H2 . . 0.96(4) no
C3 H3 . . 0.97(3) no
C4 H4 . . 1.00(4) no
C5 H5 . . 1.07(4) no
C7 H7 . . 0.99(4) no
C8 H8 . . 0.98(4) no
C9 H9 . . 0.96(4) no
C14 H14 . . 0.97(3) no
C15 H15 . . 1.03(4) no
C16 H16 . . 0.95(4) no
C17 H17 . . 0.97(4) no
C18 H18 . . 0.99(3) no
C20 H20A . . 0.93(4) no
C20 H20B . . 0.86(4) no
C20 H20C . . 1.06(3) no

loop_
_geom_contact_atom_site_label_1
_geom_contact_atom_site_label_2
_geom_contact_distance
_geom_contact_site_symmetry_2
_geom_contact_publ_flag
O1 O2 3.093(3) . no
O1 N1 2.533(2) . no
O1 C12 2.671(3) . no
O1 C13 3.389(3) . no
O2 C9 3.384(3) . no
O2 C15 3.317(4) 1_655 no
O2 O1 3.093(3) . no
O2 C20 2.988(3) . no
O2 C19 2.710(3) . no
O3 C14 3.328(3) 1_655 no
O1 H2 2.77(3) 2_565 no
O1 H4 2.84(4) 2_465 no
O2 H18 2.59(3) . no
O2 H8 2.56(4) 4_555 no
O2 H15 2.48(4) 1_655 no
O3 H5 2.89(3) 1_655 no
O3 H7 2.57(4) 1_655 no
O3 H9 2.75(4) . no
O3 H14 2.79(3) 1_655 no
N1 O1 2.533(2) . no
N1 H14 2.79(3) . no
N1 H20A 2.75(4) . no
C2 C17 3.521(4) 4_545 no
C4 C8 3.595(4) 2_464 no
C6 C20 3.507(4) 3_465 no
C7 C14 3.178(3) . no
C8 C4 3.595(4) 2_465 no
C9 O2 3.384(3) . no
C9 C18 3.592(4) 4_545 no
C12 C20 3.390(4) . no
C12 O1 2.671(3) . no
C13 O1 3.389(3) . no
C14 C7 3.178(3) . no
C14 O3 3.328(3) 1_455 no
C15 O2 3.317(4) 1_455 no
C17 C2 3.521(4) 4_555 no
C18 C9 3.592(4) 4_555 no
C19 O2 2.710(3) . no
C20 C6 3.507(4) 3_565 no
C20 O2 2.988(3) . no
C20 C12 3.390(4) . no
C1 H20C 3.05(3) 3_465 no
C2 H17 3.02(3) 4_545 no
C5 H16 3.09(3) 4_445 no
C6 H20C 3.10(3) 3_465 no
C7 H4 3.00(4) 2_465 no
C7 H14 2.90(3) . no
C8 H4 2.81(4) 2_465 no
C9 H3 3.01(4) 2_565 no
C12 H8 3.08(4) 4_555 no
C12 H20A 3.09(3) . no
C13 H9 3.07(4) 4_555 no
C13 H4 3.01(4) 2_465 no
C13 H7 2.83(3) . no
C14 H9 2.97(4) 4_555 no
C14 H7 2.62(3) . no
C15 H9 2.93(4) 4_555 no
C16 H9 2.99(4) 4_555 no
C16 H18 3.02(3) 3_466 no
C17 H18 3.03(3) 3_466 no
C17 H9 3.06(4) 4_555 no
C18 H9 3.09(4) 4_555 no
C19 H2 2.93(3) . no
H2 C19 2.93(3) . no
H2 O1 2.77(3) 2_564 no
H3 C9 3.01(4) 2_564 no
H4 O1 2.84(4) 2_464 no
H4 C7 3.00(4) 2_464 no
H4 C8 2.81(4) 2_464 no
H4 C13 3.01(4) 2_464 no
H4 H7 2.55(5) 2_464 no
H5 O3 2.89(3) 1_455 no
H5 H16 2.40(4) 4_445 no
H7 O3 2.57(4) 1_455 no
H7 C13 2.83(3) . no
H7 C14 2.62(3) . no
H7 H14 2.36(4) . no
H7 H4 2.55(5) 2_465 no
H8 O2 2.56(4) 4_545 no
H8 C12 3.08(4) 4_545 no
H9 O3 2.75(4) . no
H9 C13 3.07(4) 4_545 no
H9 C14 2.97(4) 4_545 no
H9 C15 2.93(4) 4_545 no
H9 C16 2.99(4) 4_545 no
H9 C17 3.06(4) 4_545 no
H9 C18 3.09(4) 4_545 no
H14 O3 2.79(3) 1_455 no
H14 N1 2.79(3) . no
H14 C7 2.90(3) . no
H14 H7 2.36(4) . no
H15 O2 2.48(4) 1_455 no
H16 C5 3.09(3) 4_455 no
H16 H5 2.40(4) 4_455 no
H17 C2 3.02(3) 4_555 no
H18 O2 2.59(3) . no
H18 C16 3.02(3) 3_566 no
H18 C17 3.03(3) 3_566 no
H20A N1 2.75(4) . no
H20A C12 3.09(3) . no
H20C C1 3.05(3) 3_565 no
H20C C6 3.10(3) 3_565 no

loop_
_geom_hbond_atom_site_label_D
_geom_hbond_atom_site_label_H
_geom_hbond_atom_site_label_A
_geom_hbond_site_symmetry_A
_geom_hbond_distance_DH
_geom_hbond_distance_HA
_geom_hbond_distance_DA
_geom_hbond_angle_DHA
_geom_hbond_publ_flag
C7 H7 O3 1_455 0.99(4) 2.57(4) 3.427(3) 145(2) yes
C8 H8 O2 4_545 0.98(4) 2.56(4) 3.501(3) 161(3) yes
C15 H15 O2 1_455 1.03(4) 2.48(4) 3.317(4) 138(2) yes

loop_
_geom_torsion_atom_site_label_1
_geom_torsion_atom_site_label_2
_geom_torsion_atom_site_label_3
_geom_torsion_atom_site_label_4
_geom_torsion
_geom_torsion_publ_flag
C9 O1 C8 C7 -93.9(2) no
C8 O1 C9 C10 93.1(2) no
C12 N1 C7 C6 174.22(19) no
C10 N1 C7 C6 -53.84(18) no
C10 N1 C7 C8 51.99(19) no
C7 N1 C10 C9 -52.51(19) no
C7 N1 C10 C19 176.70(19) no
C12 N1 C10 C1 -170.70(18) no
C12 N1 C10 C9 83.8(2) no
C12 N1 C10 C19 -47.0(3) no
C7 N1 C12 O2 146.4(2) no
C7 N1 C12 C13 -38.0(3) no
C10 N1 C12 O2 23.2(3) no
C10 N1 C12 C13 -161.19(19) no
C7 N1 C10 C1 52.99(18) no
C12 N1 C7 C8 -80.0(2) no
C10 C1 C6 C5 -177.3(2) no
C10 C1 C6 C7 -0.9(2) yes
C2 C1 C6 C7 176.9(2) no
C6 C1 C2 C3 -0.6(4) no
C10 C1 C2 C3 176.6(2) no
C2 C1 C6 C5 0.5(3) no
C6 C1 C10 C9 70.6(2) no
C6 C1 C10 C19 -159.13(19) yes
C2 C1 C10 C9 -106.9(3) no
C2 C1 C10 C19 23.4(4) yes
C2 C1 C10 N1 149.8(3) no
C6 C1 C10 N1 -32.7(2) no
C1 C2 C3 C4 0.2(4) no
C2 C3 C4 C5 0.3(4) no
C3 C4 C5 C6 -0.4(4) no
C4 C5 C6 C1 0.0(4) no
C4 C5 C6 C7 -175.2(2) no
C1 C6 C7 C8 -69.9(2) no
C5 C6 C7 N1 -150.0(3) no
C5 C6 C7 C8 105.9(3) no
C1 C6 C7 N1 34.3(2) no
C6 C7 C8 C9 70.7(2) no
C6 C7 C8 O1 134.12(19) yes
N1 C7 C8 O1 31.8(2) yes
N1 C7 C8 C9 -31.7(2) no
C7 C8 C9 O1 109.1(2) no
C7 C8 C9 C10 -1.3(2) no
O1 C8 C9 C10 -110.43(19) yes
O1 C9 C10 N1 -29.4(2) yes
O1 C9 C10 C1 -131.24(19) yes
O1 C9 C10 C19 101.1(2) no
C8 C9 C10 N1 33.7(2) no
C8 C9 C10 C1 -68.1(2) no
C8 C9 C10 C19 164.3(2) no
N1 C10 C19 C20 -45.9(3) no
C1 C10 C19 O3 -104.3(3) yes
N1 C10 C19 O3 140.2(2) no
C9 C10 C19 C20 -168.0(2) no
C1 C10 C19 C20 69.7(3) yes
C9 C10 C19 O3 18.1(3) no
O2 C12 C13 C18 -37.8(3) yes
N1 C12 C13 C14 -35.4(3) yes
N1 C12 C13 C18 146.7(2) yes
O2 C12 C13 C14 140.2(3) yes
C12 C13 C14 C15 179.9(2) no
C18 C13 C14 C15 -2.2(4) no
C12 C13 C18 C17 -178.9(2) no
C14 C13 C18 C17 3.1(4) no
C13 C14 C15 C16 -0.2(4) no
C14 C15 C16 C17 1.7(4) no
C15 C16 C17 C18 -0.8(4) no
C16 C17 C18 C13 -1.6(4) no

loop_
_cod_related_entry_id
_cod_related_entry_database
_cod_related_entry_code
1 ChemSpider 21174946
